data_4330110
loop_
_publ_author_name
'William W. Brennessel'
'John E. Ellis'

_publ_contact_author_address
;
Department of Chemistry
University of Minnesota
207 Pleasant Street SE
Minneapolis, MN 55455
;
_publ_contact_author_email ellis@umn.edu
_publ_contact_author_name 'John E. Ellis'
_publ_contact_author_phone 1-612-625-6391
_publ_section_title
;
 Naphthalene and Anthracene Cobaltates(1-): Useful Storable Sources of an
 Atomic Cobalt Anion
;
_journal_name_full 'Inorganic Chemistry'
_journal_page_first 9076
_journal_page_last 9094
_journal_paper_doi 10.1021/ic301240u
_journal_volume 51
_journal_year 2012
_chemical_formula_moiety 'C18 H36 K N2 O6, C18 H18 Co'
_chemical_formula_sum 'C36 H54 Co K N2 O6'
_chemical_formula_weight 708.84
_chemical_name_common 05267
_chemical_name_systematic
; 
 ? 
;
_space_group_IT_number 2
_symmetry_cell_setting triclinic
_symmetry_space_group_name_Hall '-P 1'
_symmetry_space_group_name_H-M 'P -1'
_atom_sites_solution_hydrogens geom
_atom_sites_solution_primary direct
_atom_sites_solution_secondary difmap
_audit_creation_method SHELXL-97
_cell_angle_alpha 66.162(1)
_cell_angle_beta 77.387(1)
_cell_angle_gamma 61.227(1)
_cell_formula_units_Z 2
_cell_length_a 12.4181(9)
_cell_length_b 12.550(1)
_cell_length_c 14.420(1)
_cell_measurement_reflns_used 3885
_cell_measurement_temperature 173(2)
_cell_measurement_theta_max 27.28
_cell_measurement_theta_min 2.39
_cell_volume 1801.0(2)
_computing_cell_refinement 'SAINT (Bruker, 2003)'
_computing_data_collection 'SMART (Bruker, 2003)'
_computing_data_reduction 'SAINT (Bruker, 2003)'
_computing_molecular_graphics 'SHELXTL (Sheldrick, 2008)'
_computing_publication_material 'SHELXTL (Sheldrick, 2008)'
_computing_structure_refinement 'SHELXL-97 (Sheldrick, 2008)'
_computing_structure_solution 'SIR97 (Altomare et al, 1999)'
_diffrn_ambient_temperature 173(2)
_diffrn_measured_fraction_theta_full 0.988
_diffrn_measured_fraction_theta_max 0.988
_diffrn_measurement_device_type 'Bruker SMART Platform CCD'
_diffrn_measurement_method 'area detector, \w scans per \f'
_diffrn_radiation_monochromator graphite
_diffrn_radiation_source 'normal-focus sealed tube'
_diffrn_radiation_type MoK\a
_diffrn_radiation_wavelength 0.71073
_diffrn_reflns_av_R_equivalents 0.0294
_diffrn_reflns_av_sigmaI/netI 0.0391
_diffrn_reflns_limit_h_max 15
_diffrn_reflns_limit_h_min -15
_diffrn_reflns_limit_k_max 16
_diffrn_reflns_limit_k_min -16
_diffrn_reflns_limit_l_max 18
_diffrn_reflns_limit_l_min -18
_diffrn_reflns_number 20620
_diffrn_reflns_theta_full 27.10
_diffrn_reflns_theta_max 27.10
_diffrn_reflns_theta_min 1.54
_exptl_absorpt_coefficient_mu 0.638
_exptl_absorpt_correction_T_max 0.8831
_exptl_absorpt_correction_T_min 0.7410
_exptl_absorpt_correction_type multi-scan
_exptl_absorpt_process_details 'SADABS (Sheldrick, 2008)'
_exptl_crystal_colour 'metallic red'
_exptl_crystal_density_diffrn 1.307
_exptl_crystal_description 'square prism'
_exptl_crystal_F_000 756
_exptl_crystal_size_max 0.50
_exptl_crystal_size_mid 0.20
_exptl_crystal_size_min 0.20
_refine_diff_density_max 0.480
_refine_diff_density_min -0.447
_refine_diff_density_rms 0.066
_refine_ls_extinction_method none
_refine_ls_goodness_of_fit_ref 1.039
_refine_ls_hydrogen_treatment mixed
_refine_ls_matrix_type full
_refine_ls_number_parameters 468
_refine_ls_number_reflns 7836
_refine_ls_number_restraints 0
_refine_ls_restrained_S_all 1.039
_refine_ls_R_factor_all 0.0623
_refine_ls_R_factor_gt 0.0403
_refine_ls_shift/su_max 0.000
_refine_ls_shift/su_mean 0.000
_refine_ls_structure_factor_coef Fsqd
_refine_ls_weighting_details 'calc w=1/[\s^2^(Fo^2^)+(0.0555P)^2^+0.9266P] where P=(Fo^2^+2Fc^2^)/3'
_refine_ls_weighting_scheme calc
_refine_ls_wR_factor_gt 0.1025
_refine_ls_wR_factor_ref 0.1154
_reflns_number_gt 5880
_reflns_number_total 7836
_reflns_threshold_expression >2sigma(I)
_cod_data_source_file ic301240u_si_001_17.cif
_cod_data_source_block RD2
_cod_original_cell_volume 1800.9(2)
_cod_database_code 4330110

loop_
_symmetry_equiv_pos_as_xyz
'x, y, z'
'-x, -y, -z'

loop_
_atom_site_label
_atom_site_type_symbol
_atom_site_fract_x
_atom_site_fract_y
_atom_site_fract_z
_atom_site_U_iso_or_equiv
_atom_site_adp_type
_atom_site_occupancy
_atom_site_symmetry_multiplicity
_atom_site_calc_flag
_atom_site_refinement_flags
_atom_site_disorder_assembly
_atom_site_disorder_group
Co1 Co 0.02023(3) 0.84712(3) 0.86068(2) 0.02813(10) Uani 1 1 d . . .
C1 C 0.0178(2) 0.6962(2) 1.00373(17) 0.0288(5) Uani 1 1 d . A .
H1 H -0.045(2) 0.675(2) 1.0252(19) 0.033(7) Uiso 1 1 d . . .
C2 C 0.0058(2) 0.8098(2) 1.01111(19) 0.0353(6) Uani 1 1 d . A .
H2 H -0.066(3) 0.863(3) 1.040(2) 0.046(8) Uiso 1 1 d . . .
C3 C 0.1011(2) 0.8465(2) 0.9682(2) 0.0352(6) Uani 1 1 d . A .
H3 H 0.099(2) 0.918(3) 0.966(2) 0.041(8) Uiso 1 1 d . . .
C4 C 0.2013(2) 0.7654(2) 0.92263(19) 0.0305(5) Uani 1 1 d . A .
H4 H 0.258(2) 0.789(2) 0.8915(19) 0.031(7) Uiso 1 1 d . . .
C5 C 0.4995(2) 0.3007(2) 0.97919(17) 0.0310(5) Uani 1 1 d . . .
H5A H 0.5663 0.3226 0.9546 0.037 Uiso 1 1 calc R . .
C6 C 0.5210(2) 0.1732(2) 1.01120(19) 0.0374(6) Uani 1 1 d . . .
H6A H 0.6024 0.1079 1.0094 0.045 Uiso 1 1 calc R . .
C7 C 0.4238(2) 0.1393(2) 1.04628(18) 0.0360(6) Uani 1 1 d . . .
H7A H 0.4393 0.0512 1.0674 0.043 Uiso 1 1 calc R . .
C8 C 0.3055(2) 0.2328(2) 1.05058(17) 0.0307(5) Uani 1 1 d . A .
H8A H 0.2402 0.2084 1.0746 0.037 Uiso 1 1 calc R . .
C9 C 0.1605(2) 0.4631(2) 1.02791(16) 0.0261(5) Uani 1 1 d . A .
H9A H 0.0944 0.4400 1.0537 0.031 Uiso 1 1 calc R . .
C10 C 0.3535(2) 0.5325(2) 0.95137(16) 0.0263(5) Uani 1 1 d . . .
H10A H 0.4188 0.5567 0.9253 0.032 Uiso 1 1 calc R . .
C11 C 0.1378(2) 0.5909(2) 0.99946(15) 0.0235(4) Uani 1 1 d . . .
C12 C 0.2366(2) 0.6272(2) 0.95800(16) 0.0243(5) Uani 1 1 d . A .
C13 C 0.3794(2) 0.3998(2) 0.98230(16) 0.0247(5) Uani 1 1 d . A .
C14 C 0.2801(2) 0.3652(2) 1.01953(16) 0.0245(5) Uani 1 1 d . . .
C15 C -0.1323(6) 1.0185(7) 0.8293(5) 0.0400(16) Uani 0.641(12) 1 d P A 1
H15A H -0.1980 1.0279 0.7940 0.048 Uiso 0.641(12) 1 calc PR A 1
H15B H -0.1632 1.0587 0.8822 0.048 Uiso 0.641(12) 1 calc PR A 1
C16 C -0.0292(7) 1.0311(6) 0.7692(6) 0.0413(16) Uani 0.641(12) 1 d P A 1
H16A H 0.0040 1.0800 0.7840 0.050 Uiso 0.641(12) 1 calc PR A 1
H16B H -0.0307 1.0493 0.6959 0.050 Uiso 0.641(12) 1 calc PR A 1
C17 C 0.0929(5) 0.7652(7) 0.7541(4) 0.0357(15) Uani 0.641(12) 1 d P A 1
H17A H 0.1183 0.8168 0.6888 0.043 Uiso 0.641(12) 1 calc PR A 1
H17B H 0.1508 0.6718 0.7773 0.043 Uiso 0.641(12) 1 calc PR A 1
C18 C -0.0321(6) 0.7962(7) 0.7686(4) 0.0376(14) Uani 0.641(12) 1 d P A 1
H18A H -0.0538 0.7226 0.8012 0.045 Uiso 0.641(12) 1 calc PR A 1
H18B H -0.0864 0.8678 0.7127 0.045 Uiso 0.641(12) 1 calc PR A 1
C15' C -0.1571(12) 0.9818(12) 0.8264(11) 0.048(3) Uani 0.359(12) 1 d P A 5
H15C H -0.1920 0.9847 0.7694 0.058 Uiso 0.359(12) 1 calc PR A 5
H15D H -0.2156 0.9930 0.8844 0.058 Uiso 0.359(12) 1 calc PR A 5
C16' C -0.0813(15) 1.0447(11) 0.8005(10) 0.045(3) Uani 0.359(12) 1 d P A 5
H16C H -0.0917 1.0952 0.8423 0.054 Uiso 0.359(12) 1 calc PR A 5
H16D H -0.0680 1.0870 0.7273 0.054 Uiso 0.359(12) 1 calc PR A 5
C17' C 0.0623(10) 0.8452(13) 0.7153(8) 0.048(3) Uani 0.359(12) 1 d P A 5
H17C H 0.0019 0.9152 0.6629 0.058 Uiso 0.359(12) 1 calc PR A 5
H17D H 0.1490 0.8221 0.6915 0.058 Uiso 0.359(12) 1 calc PR A 5
C18' C 0.0337(16) 0.7416(11) 0.7809(8) 0.047(3) Uani 0.359(12) 1 d P A 5
H18C H 0.1026 0.6532 0.7974 0.057 Uiso 0.359(12) 1 calc PR A 5
H18D H -0.0441 0.7461 0.7689 0.057 Uiso 0.359(12) 1 calc PR A 5
K1 K 0.32756(4) 0.32102(4) 0.51769(3) 0.02529(12) Uani 1 1 d . . .
N1 N 0.29784(18) 0.2868(2) 0.73480(14) 0.0315(4) Uani 1 1 d . . .
N2 N 0.35688(19) 0.3539(2) 0.30139(15) 0.0367(5) Uani 1 1 d . . .
O1 O 0.51360(14) 0.30901(16) 0.61205(12) 0.0317(4) Uani 1 1 d . . .
O2 O 0.56045(15) 0.28702(17) 0.41881(12) 0.0340(4) Uani 1 1 d . . .
O3 O 0.12159(15) 0.50997(16) 0.58340(13) 0.0348(4) Uani 1 1 d . . .
O4 O 0.18279(15) 0.56354(17) 0.37500(13) 0.0406(4) Uani 1 1 d . . .
O5 O 0.30459(16) 0.09438(16) 0.66237(13) 0.0366(4) Uani 1 1 d . . .
O6 O 0.27978(17) 0.16075(17) 0.45491(13) 0.0380(4) Uani 1 1 d . . .
C19 C 0.3854(2) 0.3183(3) 0.76073(19) 0.0373(6) Uani 1 1 d . . .
H19A H 0.3877 0.2886 0.8355 0.045 Uiso 1 1 calc R . .
H19B H 0.3548 0.4137 0.7342 0.045 Uiso 1 1 calc R . .
C20 C 0.5138(2) 0.2584(3) 0.71955(19) 0.0391(6) Uani 1 1 d . . .
H20A H 0.5686 0.2779 0.7439 0.047 Uiso 1 1 calc R . .
H20B H 0.5450 0.1630 0.7438 0.047 Uiso 1 1 calc R . .
C21 C 0.6348(2) 0.2595(3) 0.5698(2) 0.0404(6) Uani 1 1 d . . .
H21A H 0.6691 0.1643 0.5890 0.049 Uiso 1 1 calc R . .
H21B H 0.6886 0.2781 0.5963 0.049 Uiso 1 1 calc R . .
C22 C 0.6303(2) 0.3225(3) 0.4567(2) 0.0419(6) Uani 1 1 d . . .
H22A H 0.5920 0.4180 0.4378 0.050 Uiso 1 1 calc R . .
H22B H 0.7147 0.2942 0.4267 0.050 Uiso 1 1 calc R . .
C23 C 0.5650(2) 0.3317(3) 0.31054(19) 0.0397(6) Uani 1 1 d . . .
H23A H 0.6510 0.2932 0.2857 0.048 Uiso 1 1 calc R . .
H23B H 0.5334 0.4273 0.2830 0.048 Uiso 1 1 calc R . .
C24 C 0.4879(2) 0.2932(3) 0.27523(19) 0.0405(6) Uani 1 1 d . . .
H24A H 0.4981 0.3167 0.2006 0.049 Uiso 1 1 calc R . .
H24B H 0.5189 0.1978 0.3054 0.049 Uiso 1 1 calc R . .
C25 C 0.1719(2) 0.3757(3) 0.75621(19) 0.0423(7) Uani 1 1 d . . .
H25A H 0.1690 0.3797 0.8240 0.051 Uiso 1 1 calc R . .
H25B H 0.1154 0.3396 0.7589 0.051 Uiso 1 1 calc R . .
C26 C 0.1263(2) 0.5110(3) 0.6801(2) 0.0435(7) Uani 1 1 d . . .
H26A H 0.0434 0.5658 0.7014 0.052 Uiso 1 1 calc R . .
H26B H 0.1819 0.5486 0.6766 0.052 Uiso 1 1 calc R . .
C27 C 0.0748(2) 0.6387(2) 0.5105(2) 0.0428(7) Uani 1 1 d . . .
H27A H 0.1304 0.6777 0.5032 0.051 Uiso 1 1 calc R . .
H27B H -0.0071 0.6930 0.5338 0.051 Uiso 1 1 calc R . .
C28 C 0.0648(2) 0.6351(2) 0.4115(2) 0.0424(7) Uani 1 1 d . . .
H28A H 0.0107 0.5942 0.4192 0.051 Uiso 1 1 calc R . .
H28B H 0.0278 0.7246 0.3621 0.051 Uiso 1 1 calc R . .
C29 C 0.1768(3) 0.5699(3) 0.2746(2) 0.0542(8) Uani 1 1 d . . .
H29A H 0.1445 0.6614 0.2281 0.065 Uiso 1 1 calc R . .
H29B H 0.1207 0.5346 0.2748 0.065 Uiso 1 1 calc R . .
C30 C 0.3026(3) 0.4930(3) 0.2391(2) 0.0507(8) Uani 1 1 d . . .
H30A H 0.2986 0.5021 0.1683 0.061 Uiso 1 1 calc R . .
H30B H 0.3575 0.5298 0.2390 0.061 Uiso 1 1 calc R . .
C31 C 0.3216(3) 0.1523(3) 0.79572(19) 0.0432(7) Uani 1 1 d . . .
H31A H 0.2953 0.1463 0.8669 0.052 Uiso 1 1 calc R . .
H31B H 0.4113 0.0968 0.7947 0.052 Uiso 1 1 calc R . .
C32 C 0.2580(3) 0.0994(3) 0.7610(2) 0.0451(7) Uani 1 1 d . . .
H32A H 0.2725 0.0113 0.8092 0.054 Uiso 1 1 calc R . .
H32B H 0.1683 0.1557 0.7589 0.054 Uiso 1 1 calc R . .
C33 C 0.2456(2) 0.0457(2) 0.6268(2) 0.0384(6) Uani 1 1 d . . .
H33A H 0.1566 0.1047 0.6204 0.046 Uiso 1 1 calc R . .
H33B H 0.2558 -0.0408 0.6757 0.046 Uiso 1 1 calc R . .
C34 C 0.3005(3) 0.0357(2) 0.5269(2) 0.0431(6) Uani 1 1 d . . .
H34A H 0.3899 -0.0213 0.5330 0.052 Uiso 1 1 calc R . .
H34B H 0.2633 -0.0032 0.5037 0.052 Uiso 1 1 calc R . .
C35 C 0.3227(3) 0.1559(3) 0.3565(2) 0.0495(7) Uani 1 1 d . . .
H35A H 0.2820 0.1180 0.3360 0.059 Uiso 1 1 calc R . .
H35B H 0.4124 0.1000 0.3569 0.059 Uiso 1 1 calc R . .
C36 C 0.2954(3) 0.2901(3) 0.2824(2) 0.0512(8) Uani 1 1 d . . .
H36A H 0.3199 0.2857 0.2135 0.061 Uiso 1 1 calc R . .
H36B H 0.2055 0.3446 0.2835 0.061 Uiso 1 1 calc R . .

loop_
_atom_site_aniso_label
_atom_site_aniso_U_11
_atom_site_aniso_U_22
_atom_site_aniso_U_33
_atom_site_aniso_U_23
_atom_site_aniso_U_13
_atom_site_aniso_U_12
Co1 0.03016(18) 0.02371(17) 0.03036(18) -0.00986(13) 0.00077(13) -0.01209(14)
C1 0.0296(12) 0.0315(12) 0.0254(12) -0.0111(10) 0.0041(10) -0.0145(10)
C2 0.0375(14) 0.0311(13) 0.0340(14) -0.0177(11) 0.0016(11) -0.0086(11)
C3 0.0436(15) 0.0261(12) 0.0422(15) -0.0169(11) -0.0067(11) -0.0137(11)
C4 0.0344(13) 0.0283(12) 0.0317(13) -0.0070(10) -0.0034(10) -0.0178(11)
C5 0.0304(12) 0.0340(13) 0.0266(12) -0.0121(10) -0.0063(10) -0.0091(10)
C6 0.0376(14) 0.0274(13) 0.0351(14) -0.0130(11) -0.0136(11) 0.0015(11)
C7 0.0505(16) 0.0203(11) 0.0315(13) -0.0069(10) -0.0143(11) -0.0079(11)
C8 0.0437(14) 0.0264(12) 0.0243(12) -0.0058(10) -0.0086(10) -0.0165(11)
C9 0.0319(12) 0.0274(12) 0.0214(11) -0.0059(9) -0.0012(9) -0.0169(10)
C10 0.0285(12) 0.0303(12) 0.0220(11) -0.0060(9) -0.0016(9) -0.0165(10)
C11 0.0286(11) 0.0244(11) 0.0170(10) -0.0062(9) -0.0008(8) -0.0120(9)
C12 0.0302(12) 0.0243(11) 0.0200(11) -0.0071(9) -0.0024(9) -0.0130(9)
C13 0.0301(12) 0.0263(11) 0.0174(10) -0.0077(9) -0.0040(9) -0.0108(9)
C14 0.0331(12) 0.0237(11) 0.0163(10) -0.0055(9) -0.0053(9) -0.0116(9)
C15 0.033(4) 0.029(4) 0.044(3) -0.007(3) -0.005(3) -0.006(2)
C16 0.048(4) 0.026(3) 0.043(4) 0.001(2) -0.008(3) -0.019(3)
C17 0.042(3) 0.042(4) 0.031(3) -0.020(3) 0.003(2) -0.021(3)
C18 0.046(4) 0.046(4) 0.030(2) -0.016(3) -0.004(2) -0.024(3)
C15' 0.036(6) 0.030(6) 0.064(7) -0.008(5) -0.001(4) -0.012(4)
C16' 0.058(11) 0.023(5) 0.046(8) -0.005(5) 0.000(6) -0.018(7)
C17' 0.065(6) 0.042(7) 0.034(5) -0.014(5) 0.001(4) -0.021(5)
C18' 0.077(11) 0.027(6) 0.044(6) -0.016(5) -0.023(6) -0.016(6)
K1 0.0286(3) 0.0245(2) 0.0209(2) -0.00587(19) -0.00308(19) -0.0111(2)
N1 0.0364(11) 0.0441(12) 0.0220(10) -0.0101(9) 0.0003(8) -0.0252(10)
N2 0.0401(12) 0.0459(13) 0.0223(10) -0.0069(9) -0.0037(9) -0.0204(10)
O1 0.0297(9) 0.0418(10) 0.0254(8) -0.0124(7) 0.0005(7) -0.0172(8)
O2 0.0358(9) 0.0433(10) 0.0265(9) -0.0115(8) 0.0033(7) -0.0224(8)
O3 0.0367(9) 0.0297(9) 0.0392(10) -0.0140(8) -0.0041(8) -0.0127(8)
O4 0.0315(9) 0.0344(10) 0.0385(10) -0.0024(8) -0.0091(8) -0.0067(8)
O5 0.0465(10) 0.0357(9) 0.0318(9) -0.0044(8) -0.0046(8) -0.0258(8)
O6 0.0500(11) 0.0362(10) 0.0329(10) -0.0156(8) -0.0031(8) -0.0192(8)
C19 0.0430(14) 0.0571(17) 0.0243(12) -0.0159(12) 0.0000(10) -0.0302(13)
C20 0.0378(14) 0.0548(17) 0.0287(13) -0.0108(12) -0.0053(11) -0.0247(13)
C21 0.0281(13) 0.0598(18) 0.0452(16) -0.0285(14) 0.0015(11) -0.0211(12)
C22 0.0372(14) 0.0600(18) 0.0438(16) -0.0281(14) 0.0133(12) -0.0308(14)
C23 0.0375(14) 0.0505(16) 0.0285(13) -0.0110(12) 0.0062(11) -0.0226(13)
C24 0.0480(16) 0.0513(16) 0.0234(12) -0.0139(12) 0.0059(11) -0.0250(13)
C25 0.0387(14) 0.070(2) 0.0309(14) -0.0255(14) 0.0118(11) -0.0322(14)
C26 0.0337(14) 0.0519(17) 0.0552(18) -0.0345(15) 0.0063(12) -0.0170(13)
C27 0.0332(14) 0.0240(12) 0.0647(19) -0.0141(13) -0.0023(13) -0.0084(11)
C28 0.0315(14) 0.0273(13) 0.0516(17) 0.0008(12) -0.0088(12) -0.0090(11)
C29 0.0503(18) 0.0534(18) 0.0342(16) 0.0033(13) -0.0181(13) -0.0125(15)
C30 0.0538(18) 0.0541(18) 0.0246(14) 0.0034(12) -0.0061(12) -0.0210(15)
C31 0.0577(17) 0.0513(17) 0.0221(12) 0.0012(12) -0.0086(12) -0.0334(14)
C32 0.0636(19) 0.0480(16) 0.0289(14) -0.0015(12) -0.0014(13) -0.0381(15)
C33 0.0401(14) 0.0289(13) 0.0468(16) -0.0100(12) -0.0037(12) -0.0174(11)
C34 0.0532(17) 0.0299(13) 0.0525(17) -0.0166(12) -0.0032(13) -0.0205(13)
C35 0.0633(19) 0.070(2) 0.0425(16) -0.0346(16) 0.0069(14) -0.0415(17)
C36 0.0622(19) 0.078(2) 0.0281(14) -0.0179(14) -0.0045(13) -0.0416(17)

loop_
_atom_type_symbol
_atom_type_description
_atom_type_scat_dispersion_real
_atom_type_scat_dispersion_imag
_atom_type_scat_source
C C 0.0033 0.0016 'International Tables Vol C Tables 4.2.6.8 and 6.1.1.4'
H H 0.0000 0.0000 'International Tables Vol C Tables 4.2.6.8 and 6.1.1.4'
N N 0.0061 0.0033 'International Tables Vol C Tables 4.2.6.8 and 6.1.1.4'
O O 0.0106 0.0060 'International Tables Vol C Tables 4.2.6.8 and 6.1.1.4'
K K 0.2009 0.2494 'International Tables Vol C Tables 4.2.6.8 and 6.1.1.4'
Co Co 0.3494 0.9721 'International Tables Vol C Tables 4.2.6.8 and 6.1.1.4'

loop_
_geom_angle_atom_site_label_1
_geom_angle_atom_site_label_2
_geom_angle_atom_site_label_3
_geom_angle
C16 Co1 C17 97.7(3)
C16 Co1 C18' 109.4(4)
C17 Co1 C18' 25.3(4)
C16 Co1 C2 117.6(2)
C17 Co1 C2 143.8(2)
C18' Co1 C2 130.9(4)
C16 Co1 C18 95.6(3)
C17 Co1 C18 40.6(2)
C18' Co1 C18 22.1(3)
C2 Co1 C18 134.25(18)
C16 Co1 C3 98.7(2)
C17 Co1 C3 130.76(19)
C18' Co1 C3 143.6(4)
C2 Co1 C3 40.78(11)
C18 Co1 C3 164.6(2)
C16 Co1 C15 41.4(2)
C17 Co1 C15 118.9(3)
C18' Co1 C15 112.7(4)
C2 Co1 C15 94.4(2)
C18 Co1 C15 90.8(3)
C3 Co1 C15 103.7(2)
C16 Co1 C15' 55.6(4)
C17 Co1 C15' 109.2(5)
C18' Co1 C15' 96.8(5)
C2 Co1 C15' 97.9(4)
C18 Co1 C15' 74.7(4)
C3 Co1 C15' 118.4(4)
C15 Co1 C15' 19.4(3)
C16 Co1 C16' 19.6(3)
C17 Co1 C16' 112.6(4)
C18' Co1 C16' 117.4(5)
C2 Co1 C16' 103.6(4)
C18 Co1 C16' 98.6(4)
C3 Co1 C16' 96.8(4)
C15 Co1 C16' 22.9(3)
C15' Co1 C16' 40.1(4)
C16 Co1 C17' 73.5(4)
C17 Co1 C17' 24.4(3)
C18' Co1 C17' 40.9(5)
C2 Co1 C17' 167.9(4)
C18 Co1 C17' 43.4(3)
C3 Co1 C17' 137.0(3)
C15 Co1 C17' 97.4(4)
C15' Co1 C17' 92.4(6)
C16' Co1 C17' 88.3(5)
C16 Co1 C1 153.8(2)
C17 Co1 C1 107.7(2)
C18' Co1 C1 91.9(4)
C2 Co1 C1 39.03(9)
C18 Co1 C1 99.33(19)
C3 Co1 C1 69.75(10)
C15 Co1 C1 116.6(2)
C15' Co1 C1 108.1(4)
C16' Co1 C1 135.2(5)
C17' Co1 C1 131.2(4)
C16 Co1 C4 110.2(2)
C17 Co1 C4 92.10(18)
C18' Co1 C4 107.7(5)
C2 Co1 C4 69.35(10)
C18 Co1 C4 129.6(2)
C3 Co1 C4 38.72(10)
C15 Co1 C4 136.8(3)
C15' Co1 C4 155.1(4)
C16' Co1 C4 120.1(4)
C17' Co1 C4 103.1(3)
C1 Co1 C4 76.03(9)
C2 C1 C11 121.1(2)
C2 C1 Co1 64.36(14)
C11 C1 Co1 101.17(15)
C2 C1 H1 119.1(16)
C11 C1 H1 115.9(16)
Co1 C1 H1 123.3(16)
C3 C2 C1 117.2(2)
C3 C2 Co1 69.87(15)
C1 C2 Co1 76.61(15)
C3 C2 H2 120.7(17)
C1 C2 H2 121.9(17)
Co1 C2 H2 120.0(17)
C2 C3 C4 117.1(2)
C2 C3 Co1 69.35(15)
C4 C3 Co1 77.49(15)
C2 C3 H3 123.1(18)
C4 C3 H3 119.6(18)
Co1 C3 H3 120.3(18)
C3 C4 C12 120.9(2)
C3 C4 Co1 63.79(14)
C12 C4 Co1 101.29(15)
C3 C4 H4 119.1(17)
C12 C4 H4 115.8(17)
Co1 C4 H4 124.3(17)
C6 C5 C13 121.0(2)
C6 C5 H5A 119.5
C13 C5 H5A 119.5
C5 C6 C7 120.3(2)
C5 C6 H6A 119.8
C7 C6 H6A 119.8
C8 C7 C6 120.5(2)
C8 C7 H7A 119.7
C6 C7 H7A 119.7
C7 C8 C14 120.7(2)
C7 C8 H8A 119.6
C14 C8 H8A 119.6
C11 C9 C14 121.6(2)
C11 C9 H9A 119.2
C14 C9 H9A 119.2
C12 C10 C13 122.1(2)
C12 C10 H10A 119.0
C13 C10 H10A 119.0
C9 C11 C12 119.6(2)
C9 C11 C1 124.6(2)
C12 C11 C1 115.8(2)
C10 C12 C11 119.2(2)
C10 C12 C4 125.4(2)
C11 C12 C4 115.3(2)
C5 C13 C10 122.8(2)
C5 C13 C14 118.8(2)
C10 C13 C14 118.4(2)
C9 C14 C8 122.2(2)
C9 C14 C13 119.07(19)
C8 C14 C13 118.6(2)
C16 C15 Co1 68.3(4)
C16 C15 H15A 116.8
Co1 C15 H15A 116.8
C16 C15 H15B 116.8
Co1 C15 H15B 116.8
H15A C15 H15B 113.9
C15 C16 Co1 70.3(3)
C15 C16 H16A 116.6
Co1 C16 H16A 116.6
C15 C16 H16B 116.6
Co1 C16 H16B 116.6
H16A C16 H16B 113.6
C18 C17 Co1 70.1(3)
C18 C17 H17A 116.6
Co1 C17 H17A 116.6
C18 C17 H17B 116.6
Co1 C17 H17B 116.6
H17A C17 H17B 113.6
C17 C18 Co1 69.2(3)
C17 C18 H18A 116.7
Co1 C18 H18A 116.7
C17 C18 H18B 116.7
Co1 C18 H18B 116.7
H18A C18 H18B 113.7
C16' C15' Co1 70.5(7)
C16' C15' H15C 116.6
Co1 C15' H15C 116.6
C16' C15' H15D 116.6
Co1 C15' H15D 116.6
H15C C15' H15D 113.6
C15' C16' Co1 69.5(7)
C15' C16' H16C 116.7
Co1 C16' H16C 116.7
C15' C16' H16D 116.7
Co1 C16' H16D 116.7
H16C C16' H16D 113.7
C18' C17' Co1 67.9(5)
C18' C17' H17C 116.9
Co1 C17' H17C 116.9
C18' C17' H17D 116.9
Co1 C17' H17D 116.9
H17C C17' H17D 113.9
C17' C18' Co1 71.3(5)
C17' C18' H18C 116.5
Co1 C18' H18C 116.5
C17' C18' H18D 116.5
Co1 C18' H18D 116.5
H18C C18' H18D 113.5
O3 K1 O4 59.68(5)
O3 K1 O6 116.37(5)
O4 K1 O6 98.14(5)
O3 K1 O2 139.08(5)
O4 K1 O2 97.83(5)
O6 K1 O2 99.38(5)
O3 K1 O1 98.53(5)
O4 K1 O1 117.13(5)
O6 K1 O1 139.88(5)
O2 K1 O1 59.41(5)
O3 K1 O5 98.33(5)
O4 K1 O5 139.17(5)
O6 K1 O5 58.85(5)
O2 K1 O5 117.75(5)
O1 K1 O5 98.86(5)
O3 K1 N2 118.91(6)
O4 K1 N2 60.67(6)
O6 K1 N2 61.18(6)
O2 K1 N2 61.08(5)
O1 K1 N2 119.24(5)
O5 K1 N2 118.63(6)
O3 K1 N1 61.21(5)
O4 K1 N1 119.52(6)
O6 K1 N1 118.47(5)
O2 K1 N1 119.08(5)
O1 K1 N1 60.99(5)
O5 K1 N1 61.02(5)
N2 K1 N1 179.65(6)
C31 N1 C25 110.0(2)
C31 N1 C19 109.6(2)
C25 N1 C19 108.5(2)
C31 N1 K1 109.63(15)
C25 N1 K1 109.55(14)
C19 N1 K1 109.45(13)
C24 N2 C36 109.2(2)
C24 N2 C30 109.6(2)
C36 N2 C30 109.8(2)
C24 N2 K1 109.04(14)
C36 N2 K1 109.15(15)
C30 N2 K1 110.06(16)
C20 O1 C21 111.22(18)
C20 O1 K1 117.20(13)
C21 O1 K1 116.04(13)
C22 O2 C23 111.81(19)
C22 O2 K1 114.91(13)
C23 O2 K1 117.29(14)
C26 O3 C27 111.0(2)
C26 O3 K1 117.21(14)
C27 O3 K1 115.62(15)
C28 O4 C29 110.9(2)
C28 O4 K1 115.27(14)
C29 O4 K1 118.44(16)
C33 O5 C32 110.88(19)
C33 O5 K1 115.13(14)
C32 O5 K1 116.08(14)
C35 O6 C34 111.4(2)
C35 O6 K1 117.29(15)
C34 O6 K1 116.64(14)
N1 C19 C20 114.0(2)
N1 C19 H19A 108.7
C20 C19 H19A 108.7
N1 C19 H19B 108.7
C20 C19 H19B 108.7
H19A C19 H19B 107.6
O1 C20 C19 109.4(2)
O1 C20 H20A 109.8
C19 C20 H20A 109.8
O1 C20 H20B 109.8
C19 C20 H20B 109.8
H20A C20 H20B 108.2
O1 C21 C22 109.0(2)
O1 C21 H21A 109.9
C22 C21 H21A 109.9
O1 C21 H21B 109.9
C22 C21 H21B 109.9
H21A C21 H21B 108.3
O2 C22 C21 109.3(2)
O2 C22 H22A 109.8
C21 C22 H22A 109.8
O2 C22 H22B 109.8
C21 C22 H22B 109.8
H22A C22 H22B 108.3
O2 C23 C24 109.2(2)
O2 C23 H23A 109.8
C24 C23 H23A 109.8
O2 C23 H23B 109.8
C24 C23 H23B 109.8
H23A C23 H23B 108.3
N2 C24 C23 114.0(2)
N2 C24 H24A 108.7
C23 C24 H24A 108.7
N2 C24 H24B 108.7
C23 C24 H24B 108.7
H24A C24 H24B 107.6
N1 C25 C26 114.4(2)
N1 C25 H25A 108.7
C26 C25 H25A 108.7
N1 C25 H25B 108.7
C26 C25 H25B 108.7
H25A C25 H25B 107.6
O3 C26 C25 110.2(2)
O3 C26 H26A 109.6
C25 C26 H26A 109.6
O3 C26 H26B 109.6
C25 C26 H26B 109.6
H26A C26 H26B 108.1
O3 C27 C28 109.7(2)
O3 C27 H27A 109.7
C28 C27 H27A 109.7
O3 C27 H27B 109.7
C28 C27 H27B 109.7
H27A C27 H27B 108.2
O4 C28 C27 110.0(2)
O4 C28 H28A 109.7
C27 C28 H28A 109.7
O4 C28 H28B 109.7
C27 C28 H28B 109.7
H28A C28 H28B 108.2
O4 C29 C30 109.3(2)
O4 C29 H29A 109.8
C30 C29 H29A 109.8
O4 C29 H29B 109.8
C30 C29 H29B 109.8
H29A C29 H29B 108.3
N2 C30 C29 113.9(2)
N2 C30 H30A 108.8
C29 C30 H30A 108.8
N2 C30 H30B 108.8
C29 C30 H30B 108.8
H30A C30 H30B 107.7
N1 C31 C32 114.6(2)
N1 C31 H31A 108.6
C32 C31 H31A 108.6
N1 C31 H31B 108.6
C32 C31 H31B 108.6
H31A C31 H31B 107.6
O5 C32 C31 109.4(2)
O5 C32 H32A 109.8
C31 C32 H32A 109.8
O5 C32 H32B 109.8
C31 C32 H32B 109.8
H32A C32 H32B 108.2
O5 C33 C34 109.4(2)
O5 C33 H33A 109.8
C34 C33 H33A 109.8
O5 C33 H33B 109.8
C34 C33 H33B 109.8
H33A C33 H33B 108.3
O6 C34 C33 110.0(2)
O6 C34 H34A 109.7
C33 C34 H34A 109.7
O6 C34 H34B 109.7
C33 C34 H34B 109.7
H34A C34 H34B 108.2
O6 C35 C36 109.7(2)
O6 C35 H35A 109.7
C36 C35 H35A 109.7
O6 C35 H35B 109.7
C36 C35 H35B 109.7
H35A C35 H35B 108.2
N2 C36 C35 114.9(2)
N2 C36 H36A 108.5
C35 C36 H36A 108.5
N2 C36 H36B 108.5
C35 C36 H36B 108.5
H36A C36 H36B 107.5

loop_
_geom_bond_atom_site_label_1
_geom_bond_atom_site_label_2
_geom_bond_distance
Co1 C16 1.994(6)
Co1 C17 2.003(4)
Co1 C18' 2.010(9)
Co1 C2 2.012(3)
Co1 C18 2.014(5)
Co1 C3 2.018(3)
Co1 C15 2.021(6)
Co1 C15' 2.041(13)
Co1 C16' 2.054(11)
Co1 C17' 2.054(9)
Co1 C1 2.171(2)
Co1 C4 2.196(2)
C1 C2 1.405(3)
C1 C11 1.450(3)
C1 H1 0.90(3)
C2 C3 1.404(4)
C2 H2 0.95(3)
C3 C4 1.407(4)
C3 H3 0.87(3)
C4 C12 1.453(3)
C4 H4 0.86(3)
C5 C6 1.375(3)
C5 C13 1.416(3)
C5 H5A 0.9500
C6 C7 1.395(4)
C6 H6A 0.9500
C7 C8 1.377(3)
C7 H7A 0.9500
C8 C14 1.421(3)
C8 H8A 0.9500
C9 C11 1.380(3)
C9 C14 1.420(3)
C9 H9A 0.9500
C10 C12 1.377(3)
C10 C13 1.423(3)
C10 H10A 0.9500
C11 C12 1.438(3)
C13 C14 1.425(3)
C15 C16 1.419(8)
C15 H15A 0.9900
C15 H15B 0.9900
C16 H16A 0.9900
C16 H16B 0.9900
C17 C18 1.395(9)
C17 H17A 0.9900
C17 H17B 0.9900
C18 H18A 0.9900
C18 H18B 0.9900
C15' C16' 1.404(15)
C15' H15C 0.9900
C15' H15D 0.9900
C16' H16C 0.9900
C16' H16D 0.9900
C17' C18' 1.420(17)
C17' H17C 0.9900
C17' H17D 0.9900
C18' H18C 0.9900
C18' H18D 0.9900
K1 O3 2.8251(17)
K1 O4 2.8311(17)
K1 O6 2.8413(17)
K1 O2 2.8429(17)
K1 O1 2.8431(16)
K1 O5 2.8721(17)
K1 N2 2.940(2)
K1 N1 2.946(2)
N1 C31 1.464(3)
N1 C25 1.475(3)
N1 C19 1.480(3)
N2 C24 1.463(3)
N2 C36 1.468(3)
N2 C30 1.474(3)
O1 C20 1.418(3)
O1 C21 1.424(3)
O2 C22 1.423(3)
O2 C23 1.428(3)
O3 C26 1.413(3)
O3 C27 1.429(3)
O4 C28 1.417(3)
O4 C29 1.433(3)
O5 C33 1.421(3)
O5 C32 1.428(3)
O6 C35 1.418(3)
O6 C34 1.420(3)
C19 C20 1.501(4)
C19 H19A 0.9900
C19 H19B 0.9900
C20 H20A 0.9900
C20 H20B 0.9900
C21 C22 1.497(4)
C21 H21A 0.9900
C21 H21B 0.9900
C22 H22A 0.9900
C22 H22B 0.9900
C23 C24 1.505(4)
C23 H23A 0.9900
C23 H23B 0.9900
C24 H24A 0.9900
C24 H24B 0.9900
C25 C26 1.499(4)
C25 H25A 0.9900
C25 H25B 0.9900
C26 H26A 0.9900
C26 H26B 0.9900
C27 C28 1.480(4)
C27 H27A 0.9900
C27 H27B 0.9900
C28 H28A 0.9900
C28 H28B 0.9900
C29 C30 1.495(4)
C29 H29A 0.9900
C29 H29B 0.9900
C30 H30A 0.9900
C30 H30B 0.9900
C31 C32 1.503(4)
C31 H31A 0.9900
C31 H31B 0.9900
C32 H32A 0.9900
C32 H32B 0.9900
C33 C34 1.480(4)
C33 H33A 0.9900
C33 H33B 0.9900
C34 H34A 0.9900
C34 H34B 0.9900
C35 C36 1.499(4)
C35 H35A 0.9900
C35 H35B 0.9900
C36 H36A 0.9900
C36 H36B 0.9900

loop_
_geom_torsion_atom_site_label_1
_geom_torsion_atom_site_label_2
_geom_torsion_atom_site_label_3
_geom_torsion_atom_site_label_4
_geom_torsion
C16 Co1 C1 C2 -33.1(5)
C17 Co1 C1 C2 162.0(2)
C18' Co1 C1 C2 -177.9(5)
C18 Co1 C1 C2 -157.0(2)
C3 Co1 C1 C2 34.26(16)
C15 Co1 C1 C2 -61.3(3)
C15' Co1 C1 C2 -80.1(5)
C16' Co1 C1 C2 -44.6(6)
C17' Co1 C1 C2 169.7(4)
C4 Co1 C1 C2 74.33(16)
C16 Co1 C1 C11 -152.4(5)
C17 Co1 C1 C11 42.8(2)
C18' Co1 C1 C11 62.8(5)
C2 Co1 C1 C11 -119.3(2)
C18 Co1 C1 C11 83.8(2)
C3 Co1 C1 C11 -85.03(16)
C15 Co1 C1 C11 179.4(3)
C15' Co1 C1 C11 160.6(5)
C16' Co1 C1 C11 -163.9(6)
C17' Co1 C1 C11 50.4(4)
C4 Co1 C1 C11 -44.95(15)
C11 C1 C2 C3 29.2(3)
Co1 C1 C2 C3 -58.6(2)
C11 C1 C2 Co1 87.8(2)
C16 Co1 C2 C3 -69.8(3)
C17 Co1 C2 C3 96.2(3)
C18' Co1 C2 C3 128.8(7)
C18 Co1 C2 C3 158.7(3)
C15 Co1 C2 C3 -105.8(3)
C15' Co1 C2 C3 -125.0(4)
C16' Co1 C2 C3 -84.5(5)
C17' Co1 C2 C3 86.0(14)
C1 Co1 C2 C3 126.1(2)
C4 Co1 C2 C3 32.89(14)
C16 Co1 C2 C1 164.2(3)
C17 Co1 C2 C1 -29.8(4)
C18' Co1 C2 C1 2.8(7)
C18 Co1 C2 C1 32.6(4)
C3 Co1 C2 C1 -126.1(2)
C15 Co1 C2 C1 128.1(3)
C15' Co1 C2 C1 109.0(4)
C16' Co1 C2 C1 149.4(5)
C17' Co1 C2 C1 -40.0(14)
C4 Co1 C2 C1 -93.16(16)
C1 C2 C3 C4 -0.8(4)
Co1 C2 C3 C4 -63.0(2)
C1 C2 C3 Co1 62.2(2)
C16 Co1 C3 C2 122.7(3)
C17 Co1 C3 C2 -129.2(3)
C18' Co1 C3 C2 -96.7(7)
C18 Co1 C3 C2 -79.3(7)
C15 Co1 C3 C2 80.8(3)
C15' Co1 C3 C2 67.3(5)
C16' Co1 C3 C2 103.0(5)
C17' Co1 C3 C2 -162.2(6)
C1 Co1 C3 C2 -32.87(14)
C4 Co1 C3 C2 -125.7(2)
C16 Co1 C3 C4 -111.6(3)
C17 Co1 C3 C4 -3.5(3)
C18' Co1 C3 C4 29.0(8)
C2 Co1 C3 C4 125.7(2)
C18 Co1 C3 C4 46.4(7)
C15 Co1 C3 C4 -153.5(3)
C15' Co1 C3 C4 -167.1(4)
C16' Co1 C3 C4 -131.3(5)
C17' Co1 C3 C4 -36.5(6)
C1 Co1 C3 C4 92.80(16)
C2 C3 C4 C12 -29.0(3)
Co1 C3 C4 C12 -87.7(2)
C2 C3 C4 Co1 58.7(2)
C16 Co1 C4 C3 78.4(3)
C17 Co1 C4 C3 177.3(3)
C18' Co1 C4 C3 -162.4(4)
C2 Co1 C4 C3 -34.55(16)
C18 Co1 C4 C3 -165.6(2)
C15 Co1 C4 C3 39.2(4)
C15' Co1 C4 C3 27.9(9)
C16' Co1 C4 C3 59.6(5)
C17' Co1 C4 C3 155.4(4)
C1 Co1 C4 C3 -74.93(16)
C16 Co1 C4 C12 -162.7(3)
C17 Co1 C4 C12 -63.7(3)
C18' Co1 C4 C12 -43.4(4)
C2 Co1 C4 C12 84.43(16)
C18 Co1 C4 C12 -46.6(3)
C3 Co1 C4 C12 119.0(2)
C15 Co1 C4 C12 158.2(3)
C15' Co1 C4 C12 146.9(9)
C16' Co1 C4 C12 178.6(5)
C17' Co1 C4 C12 -85.7(4)
C1 Co1 C4 C12 44.05(15)
C13 C5 C6 C7 0.8(4)
C5 C6 C7 C8 -0.9(4)
C6 C7 C8 C14 -0.1(3)
C14 C9 C11 C12 1.5(3)
C14 C9 C11 C1 178.5(2)
C2 C1 C11 C9 155.8(2)
Co1 C1 C11 C9 -137.56(19)
C2 C1 C11 C12 -27.1(3)
Co1 C1 C11 C12 39.6(2)
C13 C10 C12 C11 1.4(3)
C13 C10 C12 C4 -176.2(2)
C9 C11 C12 C10 -2.7(3)
C1 C11 C12 C10 -180.0(2)
C9 C11 C12 C4 175.1(2)
C1 C11 C12 C4 -2.2(3)
C3 C4 C12 C10 -152.2(2)
Co1 C4 C12 C10 141.7(2)
C3 C4 C12 C11 30.2(3)
Co1 C4 C12 C11 -35.9(2)
C6 C5 C13 C10 179.0(2)
C6 C5 C13 C14 0.1(3)
C12 C10 C13 C5 -177.8(2)
C12 C10 C13 C14 1.1(3)
C11 C9 C14 C8 178.6(2)
C11 C9 C14 C13 1.0(3)
C7 C8 C14 C9 -176.6(2)
C7 C8 C14 C13 1.0(3)
C5 C13 C14 C9 176.68(19)
C10 C13 C14 C9 -2.3(3)
C5 C13 C14 C8 -1.0(3)
C10 C13 C14 C8 -179.96(19)
C17 Co1 C15 C16 -66.7(5)
C18' Co1 C15 C16 -94.0(7)
C2 Co1 C15 C16 128.0(4)
C18 Co1 C15 C16 -97.5(5)
C3 Co1 C15 C16 87.7(5)
C15' Co1 C15 C16 -130.7(18)
C16' Co1 C15 C16 12.9(11)
C17' Co1 C15 C16 -54.5(5)
C1 Co1 C15 C16 161.6(4)
C4 Co1 C15 C16 63.6(5)
C17 Co1 C16 C15 125.8(5)
C18' Co1 C16 C15 102.7(6)
C2 Co1 C16 C15 -62.5(5)
C18 Co1 C16 C15 84.9(5)
C3 Co1 C16 C15 -100.8(4)
C15' Co1 C16 C15 17.7(6)
C16' Co1 C16 C15 -15.0(14)
C17' Co1 C16 C15 122.6(6)
C1 Co1 C16 C15 -39.7(7)
C4 Co1 C16 C15 -139.1(4)
C16 Co1 C17 C18 -89.6(4)
C18' Co1 C17 C18 30.2(9)
C2 Co1 C17 C18 102.8(5)
C3 Co1 C17 C18 161.8(3)
C15 Co1 C17 C18 -51.8(5)
C15' Co1 C17 C18 -33.5(5)
C16' Co1 C17 C18 -76.3(6)
C17' Co1 C17 C18 -82.3(9)
C1 Co1 C17 C18 83.6(5)
C4 Co1 C17 C18 159.6(5)
C16 Co1 C18 C17 95.3(4)
C18' Co1 C18 C17 -34.8(12)
C2 Co1 C18 C17 -126.5(4)
C3 Co1 C18 C17 -62.9(7)
C15 Co1 C18 C17 136.5(5)
C15' Co1 C18 C17 147.3(6)
C16' Co1 C18 C17 114.8(5)
C17' Co1 C18 C17 36.6(4)
C1 Co1 C18 C17 -106.4(4)
C4 Co1 C18 C17 -26.8(6)
C16 Co1 C15' C16' -16.4(7)
C17 Co1 C15' C16' -102.6(9)
C18' Co1 C15' C16' -125.2(9)
C2 Co1 C15' C16' 101.7(8)
C18 Co1 C15' C16' -124.5(9)
C3 Co1 C15' C16' 64.3(9)
C15 Co1 C15' C16' 21.0(13)
C17' Co1 C15' C16' -84.5(9)
C1 Co1 C15' C16' 140.5(8)
C4 Co1 C15' C16' 44.8(14)
C16 Co1 C16' C15' 136(2)
C17 Co1 C16' C15' 93.3(10)
C18' Co1 C16' C15' 65.9(11)
C2 Co1 C16' C15' -86.2(9)
C18 Co1 C16' C15' 53.5(9)
C3 Co1 C16' C15' -127.1(9)
C15 Co1 C16' C15' -17.8(10)
C17' Co1 C16' C15' 95.8(9)
C1 Co1 C16' C15' -59.1(10)
C4 Co1 C16' C15' -160.0(7)
C16 Co1 C17' C18' -150.5(9)
C17 Co1 C17' C18' 37.0(10)
C2 Co1 C17' C18' 51.7(17)
C18 Co1 C17' C18' -33.0(5)
C3 Co1 C17' C18' 124.4(7)
C15 Co1 C17' C18' -116.4(9)
C15' Co1 C17' C18' -97.6(8)
C16' Co1 C17' C18' -137.4(9)
C1 Co1 C17' C18' 19.2(11)
C4 Co1 C17' C18' 102.0(9)
C16 Co1 C18' C17' 30.0(9)
C17 Co1 C18' C17' -35.7(8)
C2 Co1 C18' C17' -167.4(6)
C18 Co1 C18' C17' 83.8(12)
C3 Co1 C18' C17' -108.3(8)
C15 Co1 C18' C17' 74.3(9)
C15' Co1 C18' C17' 85.9(9)
C16' Co1 C18' C17' 49.6(10)
C1 Co1 C18' C17' -165.7(8)
C4 Co1 C18' C17' -89.8(8)
O3 K1 N1 C31 134.96(17)
O4 K1 N1 C31 148.27(15)
O6 K1 N1 C31 28.79(17)
O2 K1 N1 C31 -92.12(16)
O1 K1 N1 C31 -105.16(16)
O5 K1 N1 C31 15.40(15)
N2 K1 N1 C31 25(11)
O3 K1 N1 C25 14.12(14)
O4 K1 N1 C25 27.43(17)
O6 K1 N1 C25 -92.05(16)
O2 K1 N1 C25 147.04(15)
O1 K1 N1 C25 134.00(16)
O5 K1 N1 C25 -105.44(16)
N2 K1 N1 C25 -96(11)
O3 K1 N1 C19 -104.75(17)
O4 K1 N1 C19 -91.44(16)
O6 K1 N1 C19 149.07(15)
O2 K1 N1 C19 28.17(18)
O1 K1 N1 C19 15.13(15)
O5 K1 N1 C19 135.68(17)
N2 K1 N1 C19 145(11)
O3 K1 N2 C24 150.71(15)
O4 K1 N2 C24 137.05(18)
O6 K1 N2 C24 -103.31(17)
O2 K1 N2 C24 17.78(15)
O1 K1 N2 C24 30.50(18)
O5 K1 N2 C24 -89.94(17)
N1 K1 N2 C24 -99(11)
O3 K1 N2 C36 -90.12(18)
O4 K1 N2 C36 -103.78(19)
O6 K1 N2 C36 15.86(17)
O2 K1 N2 C36 136.96(19)
O1 K1 N2 C36 149.67(17)
O5 K1 N2 C36 29.23(19)
N1 K1 N2 C36 20(11)
O3 K1 N2 C30 30.41(18)
O4 K1 N2 C30 16.75(16)
O6 K1 N2 C30 136.39(18)
O2 K1 N2 C30 -102.52(18)
O1 K1 N2 C30 -89.80(17)
O5 K1 N2 C30 149.76(16)
N1 K1 N2 C30 140(11)
O3 K1 O1 C20 66.78(17)
O4 K1 O1 C20 127.00(16)
O6 K1 O1 C20 -84.24(18)
O2 K1 O1 C20 -150.18(18)
O5 K1 O1 C20 -33.10(17)
N2 K1 O1 C20 -163.11(16)
N1 K1 O1 C20 16.58(16)
O3 K1 O1 C21 -158.46(16)
O4 K1 O1 C21 -98.24(17)
O6 K1 O1 C21 50.51(19)
O2 K1 O1 C21 -15.43(16)
O5 K1 O1 C21 101.65(17)
N2 K1 O1 C21 -28.36(18)
N1 K1 O1 C21 151.33(18)
O3 K1 O2 C22 46.45(19)
O4 K1 O2 C22 98.18(17)
O6 K1 O2 C22 -162.17(16)
O1 K1 O2 C22 -18.78(16)
O5 K1 O2 C22 -102.53(17)
N2 K1 O2 C22 148.33(18)
N1 K1 O2 C22 -32.03(18)
O3 K1 O2 C23 -88.02(18)
O4 K1 O2 C23 -36.28(17)
O6 K1 O2 C23 63.37(17)
O1 K1 O2 C23 -153.25(18)
O5 K1 O2 C23 123.00(16)
N2 K1 O2 C23 13.86(16)
N1 K1 O2 C23 -166.50(16)
O4 K1 O3 C26 -149.74(18)
O6 K1 O3 C26 126.39(16)
O2 K1 O3 C26 -85.44(18)
O1 K1 O3 C26 -33.22(17)
O5 K1 O3 C26 67.11(17)
N2 K1 O3 C26 -163.54(16)
N1 K1 O3 C26 16.84(16)
O4 K1 O3 C27 -15.86(15)
O6 K1 O3 C27 -99.73(16)
O2 K1 O3 C27 48.44(18)
O1 K1 O3 C27 100.66(16)
O5 K1 O3 C27 -159.01(16)
N2 K1 O3 C27 -29.66(17)
N1 K1 O3 C27 150.72(17)
O3 K1 O4 C28 -17.22(16)
O6 K1 O4 C28 98.64(17)
O2 K1 O4 C28 -160.65(17)
O1 K1 O4 C28 -101.10(17)
O5 K1 O4 C28 48.0(2)
N2 K1 O4 C28 148.93(18)
N1 K1 O4 C28 -30.74(18)
O3 K1 O4 C29 -151.9(2)
O6 K1 O4 C29 -36.06(19)
O2 K1 O4 C29 64.65(19)
O1 K1 O4 C29 124.20(18)
O5 K1 O4 C29 -86.7(2)
N2 K1 O4 C29 14.23(18)
N1 K1 O4 C29 -165.44(18)
O3 K1 O5 C33 97.80(16)
O4 K1 O5 C33 45.45(19)
O6 K1 O5 C33 -18.04(15)
O2 K1 O5 C33 -102.14(16)
O1 K1 O5 C33 -162.15(15)
N2 K1 O5 C33 -31.74(17)
N1 K1 O5 C33 148.20(17)
O3 K1 O5 C32 -34.11(17)
O4 K1 O5 C32 -86.47(18)
O6 K1 O5 C32 -149.96(18)
O2 K1 O5 C32 125.94(16)
O1 K1 O5 C32 65.94(17)
N2 K1 O5 C32 -163.65(16)
N1 K1 O5 C32 16.28(16)
O3 K1 O6 C35 125.12(18)
O4 K1 O6 C35 65.00(19)
O2 K1 O6 C35 -34.38(19)
O1 K1 O6 C35 -87.2(2)
O5 K1 O6 C35 -151.2(2)
N2 K1 O6 C35 15.05(18)
N1 K1 O6 C35 -164.92(18)
O3 K1 O6 C34 -99.03(17)
O4 K1 O6 C34 -159.15(17)
O2 K1 O6 C34 101.46(17)
O1 K1 O6 C34 48.64(19)
O5 K1 O6 C34 -15.38(16)
N2 K1 O6 C34 150.90(18)
N1 K1 O6 C34 -29.07(18)
C31 N1 C19 C20 74.0(3)
C25 N1 C19 C20 -165.8(2)
K1 N1 C19 C20 -46.3(2)
C21 O1 C20 C19 177.1(2)
K1 O1 C20 C19 -46.1(2)
N1 C19 C20 O1 63.6(3)
C20 O1 C21 C22 -176.3(2)
K1 O1 C21 C22 46.3(2)
C23 O2 C22 C21 -173.1(2)
K1 O2 C22 C21 50.0(2)
O1 C21 C22 O2 -63.9(3)
C22 O2 C23 C24 -179.1(2)
K1 O2 C23 C24 -43.3(3)
C36 N2 C24 C23 -168.5(2)
C30 N2 C24 C23 71.2(3)
K1 N2 C24 C23 -49.3(2)
O2 C23 C24 N2 64.1(3)
C31 N1 C25 C26 -164.9(2)
C19 N1 C25 C26 75.1(3)
K1 N1 C25 C26 -44.3(2)
C27 O3 C26 C25 178.2(2)
K1 O3 C26 C25 -45.9(2)
N1 C25 C26 O3 62.2(3)
C26 O3 C27 C28 -177.1(2)
K1 O3 C27 C28 46.3(2)
C29 O4 C28 C27 -174.1(2)
K1 O4 C28 C27 47.9(2)
O3 C27 C28 O4 -62.6(3)
C28 O4 C29 C30 -179.7(2)
K1 O4 C29 C30 -43.2(3)
C24 N2 C30 C29 -167.4(2)
C36 N2 C30 C29 72.7(3)
K1 N2 C30 C29 -47.5(3)
O4 C29 C30 N2 61.8(3)
C25 N1 C31 C32 73.4(3)
C19 N1 C31 C32 -167.3(2)
K1 N1 C31 C32 -47.1(3)
C33 O5 C32 C31 -179.5(2)
K1 O5 C32 C31 -45.6(3)
N1 C31 C32 O5 64.4(3)
C32 O5 C33 C34 -177.2(2)
K1 O5 C33 C34 48.5(2)
C35 O6 C34 C33 -175.4(2)
K1 O6 C34 C33 46.3(3)
O5 C33 C34 O6 -62.8(3)
C34 O6 C35 C36 178.1(2)
K1 O6 C35 C36 -43.8(3)
C24 N2 C36 C35 72.3(3)
C30 N2 C36 C35 -167.5(2)
K1 N2 C36 C35 -46.8(3)
O6 C35 C36 N2 62.8(3)
